data_1515136
loop_
_publ_author_name
'Lewis, James E. M.'
'Gavey, Emma L.'
'Cameron, Scott A.'
'Crowley, James D.'

_publ_section_title
;
 Stimuli-responsive Pd2L4 metallosupramolecular cages: towards targeted
 cisplatin drug delivery
;
_journal_issue 3
_journal_name_full 'Chemical Science'
_journal_page_first 778
_journal_paper_doi 10.1039/c2sc00899h
_journal_volume 3
_journal_year 2012
_chemical_formula_sum 'C76 H56 Cl4 N16 Pd2 Pt2'
_chemical_formula_weight 1938.15
_chemical_name_systematic
;
?
;
_space_group_IT_number 2
_symmetry_cell_setting triclinic
_symmetry_space_group_name_Hall '-P 1'
_symmetry_space_group_name_H-M 'P -1'
_atom_sites_solution_hydrogens geom
_atom_sites_solution_primary direct
_atom_sites_solution_secondary difmap
_audit_creation_method SHELXL-97
_cell_angle_alpha 76.455(9)
_cell_angle_beta 83.846(10)
_cell_angle_gamma 85.135(10)
_cell_formula_units_Z 1
_cell_length_a 11.9663(19)
_cell_length_b 12.3450(19)
_cell_length_c 17.495(3)
_cell_measurement_reflns_used 7324
_cell_measurement_temperature 89(2)
_cell_measurement_theta_max 22.333
_cell_measurement_theta_min 2.340
_cell_volume 2493.3(7)
_computing_structure_refinement 'SHELXL-97 (Sheldrick, 2008)'
_computing_structure_solution 'SHELXS-97 (Sheldrick, 2008)'
_diffrn_ambient_temperature 89(2)
_diffrn_measured_fraction_theta_full 0.984
_diffrn_measured_fraction_theta_max 0.984
_diffrn_radiation_monochromator graphite
_diffrn_radiation_source 'fine-focus sealed tube'
_diffrn_radiation_type MoK\a
_diffrn_radiation_wavelength 0.71073
_diffrn_reflns_av_R_equivalents 0.0729
_diffrn_reflns_av_sigmaI/netI 0.0717
_diffrn_reflns_limit_h_max 14
_diffrn_reflns_limit_h_min -14
_diffrn_reflns_limit_k_max 15
_diffrn_reflns_limit_k_min -15
_diffrn_reflns_limit_l_max 21
_diffrn_reflns_limit_l_min -21
_diffrn_reflns_number 53506
_diffrn_reflns_theta_full 26.47
_diffrn_reflns_theta_max 26.47
_diffrn_reflns_theta_min 1.20
_exptl_absorpt_coefficient_mu 3.299
_exptl_absorpt_correction_T_max 0.4278
_exptl_absorpt_correction_T_min 0.4183
_exptl_absorpt_correction_type multi-scan
_exptl_absorpt_process_details 'SCALE (Bruker AXS Inc.)'
_exptl_crystal_density_diffrn 1.291
_exptl_crystal_density_method 'not measured'
_exptl_crystal_F_000 940
_exptl_crystal_size_max 0.32
_exptl_crystal_size_mid 0.32
_exptl_crystal_size_min 0.31
_platon_squeeze_details
;
Highly disordered tetrafluoroborate anions and
solvent. The number of electrons is consistent with a
number of combinations of solvent (H2O, DMF, Et2O and/or
MeCN).
;
_refine_diff_density_max 4.948
_refine_diff_density_min -1.483
_refine_diff_density_rms 0.243
_refine_ls_extinction_method none
_refine_ls_goodness_of_fit_ref 1.093
_refine_ls_hydrogen_treatment constr
_refine_ls_matrix_type full
_refine_ls_number_parameters 454
_refine_ls_number_reflns 10143
_refine_ls_number_restraints 18
_refine_ls_restrained_S_all 1.095
_refine_ls_R_factor_all 0.0965
_refine_ls_R_factor_gt 0.0748
_refine_ls_shift/su_max 0.000
_refine_ls_shift/su_mean 0.000
_refine_ls_structure_factor_coef Fsqd
_refine_ls_weighting_details 'calc w=1/[\s^2^(Fo^2^)+(0.1493P)^2^+0.0000P] where P=(Fo^2^+2Fc^2^)/3'
_refine_ls_weighting_scheme calc
_refine_ls_wR_factor_gt 0.2226
_refine_ls_wR_factor_ref 0.2379
_reflns_number_gt 7248
_reflns_number_total 10143
_reflns_threshold_expression >2sigma(I)
_cod_data_source_file c2sc00899h.txt
_cod_data_source_block jl_merged
_cod_depositor_comments
;
The following automatic conversions were performed:

'_symmetry_cell_setting' value 'Triclinic' changed to 'triclinic'
according to
/usr/data/users/saulius/automatic-downloads/retrospective/RSC/lib/dictionaries/cif_core.dic
dictionary named 'cif_core.dic' version 2.4.2 from 2011-04-26.

Automatic conversion script
Id: cif_fix_values 2281 2013-09-26 08:29:07Z andrius 
;
_cod_database_code 1515136

loop_
_symmetry_equiv_pos_as_xyz
'x, y, z'
'-x, -y, -z'

loop_
_atom_site_label
_atom_site_type_symbol
_atom_site_fract_x
_atom_site_fract_y
_atom_site_fract_z
_atom_site_U_iso_or_equiv
_atom_site_adp_type
_atom_site_occupancy
_atom_site_symmetry_multiplicity
_atom_site_calc_flag
_atom_site_refinement_flags
Pd1 Pd -0.11598(6) -0.23178(7) 0.82641(4) 0.0359(2) Uani 1 1 d .
C1 C 0.0868(11) -0.3293(13) 0.9024(7) 0.067(4) Uani 1 1 d U
H1 H 0.0347 -0.3416 0.9480 0.080 Uiso 1 1 calc R
C2 C 0.2021(11) -0.3660(14) 0.9104(8) 0.074(4) Uani 1 1 d U
H2 H 0.2256 -0.4100 0.9589 0.089 Uiso 1 1 calc R
C3 C 0.2757(9) -0.3363(12) 0.8476(7) 0.058(3) Uani 1 1 d U
H3 H 0.3540 -0.3526 0.8522 0.069 Uiso 1 1 calc R
C4 C 0.2379(8) -0.2817(8) 0.7757(6) 0.035(2) Uani 1 1 d .
C5 C 0.1246(8) -0.2529(8) 0.7720(6) 0.032(2) Uani 1 1 d .
H5 H 0.0989 -0.2128 0.7231 0.039 Uiso 1 1 calc R
C6 C 0.3174(8) -0.2541(9) 0.7054(5) 0.031(2) Uani 1 1 d .
C7 C 0.3857(8) -0.2388(9) 0.6519(6) 0.035(2) Uani 1 1 d .
C8 C 0.4734(8) -0.2157(8) 0.5886(6) 0.031(2) Uani 1 1 d .
C9 C 0.5817(8) -0.2618(8) 0.5988(6) 0.035(2) Uani 1 1 d .
H9 H 0.6003 -0.3109 0.6469 0.042 Uiso 1 1 calc R
C10 C 0.6651(8) -0.2317(9) 0.5329(6) 0.036(2) Uani 1 1 d .
H10 H 0.7411 -0.2593 0.5378 0.044 Uiso 1 1 calc R
C11 C 0.6356(8) -0.1639(8) 0.4636(6) 0.036(2) Uani 1 1 d .
H11 H 0.6897 -0.1450 0.4195 0.043 Uiso 1 1 calc R
C12 C 0.5220(8) -0.1226(8) 0.4594(5) 0.029(2) Uani 1 1 d .
C13 C 0.4891(8) -0.0487(9) 0.3868(7) 0.040(3) Uani 1 1 d .
C14 C 0.4622(8) 0.0110(9) 0.3281(6) 0.037(2) Uani 1 1 d .
C15 C 0.4304(8) 0.0860(8) 0.2569(6) 0.035(2) Uani 1 1 d .
C16 C 0.5083(9) 0.1298(11) 0.1938(7) 0.057(3) Uani 1 1 d .
H16 H 0.5861 0.1082 0.1966 0.068 Uiso 1 1 calc R
C17 C 0.4735(11) 0.2024(13) 0.1294(8) 0.067(4) Uani 1 1 d .
H17 H 0.5265 0.2364 0.0882 0.081 Uiso 1 1 calc R
C18 C 0.3618(9) 0.2263(11) 0.1242(7) 0.054(3) Uani 1 1 d .
H18 H 0.3384 0.2742 0.0771 0.065 Uiso 1 1 calc R
C19 C 0.3159(8) 0.1148(8) 0.2488(6) 0.033(2) Uani 1 1 d .
H19 H 0.2616 0.0843 0.2903 0.039 Uiso 1 1 calc R
N1 N 0.0503(7) -0.2790(8) 0.8341(5) 0.042(2) Uani 1 1 d .
N2 N 0.4435(6) -0.1478(7) 0.5192(5) 0.0316(18) Uani 1 1 d .
N3 N 0.2810(7) 0.1860(7) 0.1823(5) 0.0372(19) Uani 1 1 d .
C21 C -0.1161(10) -0.0647(10) 0.9174(7) 0.053(3) Uani 1 1 d .
H21 H -0.1467 -0.1235 0.9574 0.063 Uiso 1 1 calc R
C22 C -0.0997(12) 0.0346(13) 0.9367(8) 0.070(4) Uani 1 1 d .
H22 H -0.1154 0.0441 0.9892 0.084 Uiso 1 1 calc R
C23 C -0.0592(10) 0.1193(10) 0.8763(8) 0.054(3) Uani 1 1 d .
H23 H -0.0509 0.1898 0.8873 0.064 Uiso 1 1 calc R
C24 C -0.0315(9) 0.1059(10) 0.8031(6) 0.043(3) Uani 1 1 d .
C25 C -0.0509(8) 0.0024(9) 0.7879(7) 0.040(2) Uani 1 1 d .
H25 H -0.0354 -0.0087 0.7358 0.048 Uiso 1 1 calc R
C26 C 0.0103(9) 0.1925(9) 0.7399(6) 0.041(2) Uani 1 1 d .
C27 C 0.0471(9) 0.2713(9) 0.6934(6) 0.040(2) Uani 1 1 d .
C28 C 0.0950(9) 0.3731(8) 0.6420(6) 0.037(2) Uani 1 1 d .
C29 C 0.1251(11) 0.4579(10) 0.6776(7) 0.054(3) Uani 1 1 d .
H29 H 0.1157 0.4498 0.7333 0.065 Uiso 1 1 calc R
C30 C 0.1667(12) 0.5485(11) 0.6303(8) 0.060(4) Uani 1 1 d .
H30 H 0.1897 0.6056 0.6523 0.072 Uiso 1 1 calc R
C31 C 0.1769(11) 0.5607(9) 0.5507(8) 0.053(3) Uani 1 1 d .
H31 H 0.2040 0.6267 0.5165 0.063 Uiso 1 1 calc R
C32 C 0.1462(8) 0.4730(8) 0.5206(6) 0.034(2) Uani 1 1 d .
C33 C 0.1583(10) 0.4858(9) 0.4362(7) 0.045(3) Uani 1 1 d .
C34 C 0.1616(10) 0.4951(10) 0.3669(7) 0.046(3) Uani 1 1 d .
C35 C 0.1654(9) 0.4933(11) 0.2863(7) 0.047(3) Uani 1 1 d .
C36 C 0.1878(15) 0.5845(11) 0.2213(8) 0.077(5) Uani 1 1 d .
H36 H 0.2013 0.6551 0.2302 0.092 Uiso 1 1 calc R
C37 C 0.1898(13) 0.5710(10) 0.1483(7) 0.065(4) Uani 1 1 d .
H37 H 0.2068 0.6321 0.1053 0.078 Uiso 1 1 calc R
C38 C 0.1692(11) 0.4763(10) 0.1336(6) 0.053(3) Uani 1 1 d .
H38 H 0.1732 0.4705 0.0802 0.064 Uiso 1 1 calc R
C39 C 0.1436(9) 0.4014(11) 0.2662(6) 0.050(3) Uani 1 1 d .
H39 H 0.1271 0.3395 0.3086 0.059 Uiso 1 1 calc R
N21 N -0.0911(7) -0.0811(7) 0.8458(5) 0.039(2) Uani 1 1 d .
N22 N 0.1033(7) 0.3796(6) 0.5663(5) 0.0294(17) Uani 1 1 d .
N23 N 0.1418(7) 0.3837(8) 0.1926(5) 0.039(2) Uani 1 1 d .
Pt50 Pt 0.08567(3) -0.10681(3) 0.53918(2) 0.03839(18) Uani 1 1 d .
Cl50 Cl 0.1502(2) -0.0146(2) 0.62492(15) 0.0430(6) Uani 1 1 d .
Cl51 Cl -0.0761(2) -0.1529(2) 0.62132(15) 0.0428(6) Uani 1 1 d .
N50 N 0.2276(7) -0.0625(7) 0.4668(5) 0.039(2) Uani 1 1 d .
H50A H 0.2207 -0.0746 0.4183 0.047 Uiso 1 1 calc R
H50B H 0.2883 -0.1043 0.4875 0.047 Uiso 1 1 calc R
H50C H 0.2373 0.0111 0.4624 0.047 Uiso 1 1 calc R
N51 N 0.0283(8) -0.1843(7) 0.4581(5) 0.043(2) Uani 1 1 d .
H51A H -0.0244 -0.1381 0.4308 0.051 Uiso 1 1 calc R
H51B H -0.0027 -0.2490 0.4842 0.051 Uiso 1 1 calc R
H51C H 0.0871 -0.1995 0.4239 0.051 Uiso 1 1 calc R

loop_
_atom_site_aniso_label
_atom_site_aniso_U_11
_atom_site_aniso_U_22
_atom_site_aniso_U_33
_atom_site_aniso_U_23
_atom_site_aniso_U_13
_atom_site_aniso_U_12
Pd1 0.0191(4) 0.0519(5) 0.0236(4) 0.0157(3) -0.0009(3) 0.0025(3)
C1 0.040(7) 0.107(10) 0.032(6) 0.023(6) 0.005(5) 0.002(7)
C2 0.046(7) 0.117(11) 0.038(7) 0.016(7) -0.014(6) 0.028(7)
C3 0.021(5) 0.101(9) 0.039(6) 0.002(6) -0.006(5) 0.017(6)
C4 0.032(5) 0.044(5) 0.026(5) -0.002(4) -0.008(4) 0.001(4)
C5 0.031(5) 0.041(5) 0.021(5) -0.003(4) 0.000(4) 0.003(4)
C6 0.021(5) 0.057(6) 0.018(5) -0.011(4) -0.006(4) -0.003(4)
C7 0.028(5) 0.046(6) 0.034(6) -0.010(5) -0.008(5) -0.008(4)
C8 0.030(5) 0.032(5) 0.030(5) -0.010(4) -0.003(4) 0.001(4)
C9 0.032(5) 0.042(5) 0.029(5) -0.005(4) -0.006(4) 0.004(4)
C10 0.027(5) 0.046(6) 0.033(5) -0.009(5) -0.001(4) 0.012(4)
C11 0.025(5) 0.038(5) 0.041(6) -0.009(5) 0.002(4) 0.007(4)
C12 0.028(5) 0.035(5) 0.026(5) -0.007(4) -0.004(4) 0.002(4)
C13 0.015(5) 0.056(6) 0.050(7) -0.023(6) 0.009(4) 0.003(4)
C14 0.024(5) 0.046(6) 0.037(6) -0.002(5) -0.010(4) 0.008(4)
C15 0.023(5) 0.042(5) 0.033(5) 0.003(4) -0.001(4) 0.006(4)
C16 0.024(6) 0.073(8) 0.055(8) 0.012(6) 0.000(5) 0.017(5)
C17 0.048(8) 0.100(11) 0.041(7) 0.005(7) 0.016(6) -0.011(7)
C18 0.027(6) 0.080(8) 0.037(6) 0.016(6) 0.005(5) 0.011(6)
C19 0.022(5) 0.038(5) 0.040(6) -0.013(4) -0.001(4) -0.001(4)
N1 0.022(4) 0.068(6) 0.024(4) 0.013(4) -0.004(3) 0.004(4)
N2 0.022(4) 0.036(4) 0.038(5) -0.012(4) -0.009(3) 0.006(3)
N3 0.032(5) 0.046(5) 0.025(4) 0.009(4) -0.004(3) -0.003(4)
C21 0.045(7) 0.056(7) 0.045(7) 0.018(6) -0.009(5) -0.010(6)
C22 0.067(9) 0.100(11) 0.039(7) 0.004(7) -0.019(6) -0.018(8)
C23 0.045(7) 0.056(7) 0.059(8) 0.001(6) -0.024(6) -0.015(6)
C24 0.027(5) 0.067(7) 0.027(6) 0.008(5) -0.009(4) 0.003(5)
C25 0.026(5) 0.045(6) 0.039(6) 0.014(5) -0.006(4) -0.004(4)
C26 0.040(6) 0.046(6) 0.038(6) -0.006(5) -0.013(5) -0.005(5)
C27 0.048(7) 0.043(6) 0.030(6) -0.005(5) -0.016(5) -0.004(5)
C28 0.041(6) 0.035(5) 0.035(6) -0.002(4) -0.016(5) -0.005(4)
C29 0.070(8) 0.064(7) 0.040(7) -0.029(6) -0.015(6) -0.015(7)
C30 0.075(9) 0.058(7) 0.058(8) -0.032(7) 0.001(7) -0.029(7)
C31 0.067(8) 0.033(5) 0.057(8) -0.004(5) 0.000(6) -0.017(5)
C32 0.038(6) 0.033(5) 0.031(5) -0.005(4) -0.012(4) 0.004(4)
C33 0.045(7) 0.037(5) 0.045(7) 0.002(5) -0.010(5) 0.010(5)
C34 0.039(6) 0.052(6) 0.039(7) 0.004(5) -0.002(5) 0.010(5)
C35 0.033(6) 0.063(7) 0.042(7) -0.016(6) 0.004(5) 0.008(5)
C36 0.121(13) 0.051(7) 0.040(7) 0.001(6) 0.011(8) 0.039(8)
C37 0.111(12) 0.038(6) 0.029(6) 0.009(5) 0.009(7) 0.026(7)
C38 0.066(8) 0.054(7) 0.023(6) 0.015(5) 0.004(5) 0.011(6)
C39 0.024(6) 0.077(8) 0.028(6) 0.023(6) -0.001(4) 0.006(5)
N21 0.030(5) 0.049(5) 0.030(5) 0.011(4) -0.010(4) 0.001(4)
N22 0.035(4) 0.031(4) 0.026(4) -0.011(3) -0.012(3) 0.006(3)
N23 0.024(4) 0.063(6) 0.021(4) 0.006(4) -0.001(3) 0.012(4)
Pt50 0.0377(3) 0.0430(3) 0.0325(3) -0.00294(18) -0.00835(18) -0.00092(18)
Cl50 0.0457(15) 0.0513(15) 0.0323(13) -0.0061(12) -0.0096(11) -0.0071(12)
Cl51 0.0382(14) 0.0498(14) 0.0334(13) 0.0046(11) -0.0037(11) -0.0031(11)
N50 0.043(5) 0.034(4) 0.036(5) -0.001(4) -0.015(4) 0.007(4)
N51 0.058(6) 0.044(5) 0.023(4) -0.004(4) 0.004(4) -0.001(4)

loop_
_atom_type_symbol
_atom_type_description
_atom_type_scat_dispersion_real
_atom_type_scat_dispersion_imag
_atom_type_scat_source
C C 0.0033 0.0016 'International Tables Vol C Tables 4.2.6.8 and 6.1.1.4'
H H 0.0000 0.0000 'International Tables Vol C Tables 4.2.6.8 and 6.1.1.4'
N N 0.0061 0.0033 'International Tables Vol C Tables 4.2.6.8 and 6.1.1.4'
Cl Cl 0.1484 0.1585 'International Tables Vol C Tables 4.2.6.8 and 6.1.1.4'
Pd Pd -0.9988 1.0072 'International Tables Vol C Tables 4.2.6.8 and 6.1.1.4'
Pt Pt -1.7033 8.3905 'International Tables Vol C Tables 4.2.6.8 and 6.1.1.4'

loop_
_geom_angle_atom_site_label_1
_geom_angle_atom_site_label_2
_geom_angle_atom_site_label_3
_geom_angle
_geom_angle_site_symmetry_1
_geom_angle_site_symmetry_3
N21 Pd1 N3 89.8(3) . 2_556
N21 Pd1 N23 179.7(3) . 2_556
N3 Pd1 N23 90.0(3) 2_556 2_556
N21 Pd1 N1 90.8(4) . .
N3 Pd1 N1 179.3(4) 2_556 .
N23 Pd1 N1 89.4(4) 2_556 .
N1 C1 C2 122.2(11) . .
N1 C1 H1 118.9 . .
C2 C1 H1 118.9 . .
C3 C2 C1 117.7(11) . .
C3 C2 H2 121.2 . .
C1 C2 H2 121.2 . .
C2 C3 C4 119.9(10) . .
C2 C3 H3 120.0 . .
C4 C3 H3 120.0 . .
C5 C4 C3 118.7(9) . .
C5 C4 C6 120.8(9) . .
C3 C4 C6 120.5(9) . .
N1 C5 C4 122.3(9) . .
N1 C5 H5 118.9 . .
C4 C5 H5 118.9 . .
C7 C6 C4 174.9(11) . .
C6 C7 C8 176.3(10) . .
N2 C8 C9 122.8(9) . .
N2 C8 C7 116.7(9) . .
C9 C8 C7 120.4(9) . .
C8 C9 C10 116.7(9) . .
C8 C9 H9 121.6 . .
C10 C9 H9 121.6 . .
C11 C10 C9 120.6(9) . .
C11 C10 H10 119.7 . .
C9 C10 H10 119.7 . .
C10 C11 C12 117.9(9) . .
C10 C11 H11 121.1 . .
C12 C11 H11 121.1 . .
N2 C12 C11 123.1(9) . .
N2 C12 C13 118.1(8) . .
C11 C12 C13 118.9(9) . .
C14 C13 C12 179.8(13) . .
C13 C14 C15 178.7(12) . .
C19 C15 C16 118.2(9) . .
C19 C15 C14 118.6(9) . .
C16 C15 C14 123.2(9) . .
C17 C16 C15 120.4(11) . .
C17 C16 H16 119.8 . .
C15 C16 H16 119.8 . .
C16 C17 C18 118.9(11) . .
C16 C17 H17 120.5 . .
C18 C17 H17 120.5 . .
C17 C18 N3 124.1(11) . .
C17 C18 H18 117.9 . .
N3 C18 H18 117.9 . .
N3 C19 C15 121.0(9) . .
N3 C19 H19 119.5 . .
C15 C19 H19 119.5 . .
C1 N1 C5 118.7(9) . .
C1 N1 Pd1 120.2(7) . .
C5 N1 Pd1 121.0(6) . .
C12 N2 C8 118.9(8) . .
C18 N3 C19 117.3(9) . .
C18 N3 Pd1 122.2(7) . 2_556
C19 N3 Pd1 120.5(6) . 2_556
N21 C21 C22 122.6(11) . .
N21 C21 H21 118.7 . .
C22 C21 H21 118.7 . .
C23 C22 C21 116.9(13) . .
C23 C22 H22 121.6 . .
C21 C22 H22 121.6 . .
C24 C23 C22 122.5(12) . .
C24 C23 H23 118.7 . .
C22 C23 H23 118.7 . .
C23 C24 C25 117.2(10) . .
C23 C24 C26 123.3(11) . .
C25 C24 C26 119.5(10) . .
N21 C25 C24 121.3(10) . .
N21 C25 H25 119.4 . .
C24 C25 H25 119.4 . .
C27 C26 C24 172.6(11) . .
C26 C27 C28 174.7(10) . .
N22 C28 C29 124.6(10) . .
N22 C28 C27 116.7(8) . .
C29 C28 C27 118.7(10) . .
C30 C29 C28 117.5(10) . .
C30 C29 H29 121.2 . .
C28 C29 H29 121.2 . .
C29 C30 C31 120.8(10) . .
C29 C30 H30 119.6 . .
C31 C30 H30 119.6 . .
C30 C31 C32 118.0(10) . .
C30 C31 H31 121.0 . .
C32 C31 H31 121.0 . .
N22 C32 C31 123.4(9) . .
N22 C32 C33 118.8(8) . .
C31 C32 C33 117.8(10) . .
C34 C33 C32 176.1(12) . .
C33 C34 C35 173.8(13) . .
C39 C35 C34 119.6(11) . .
C39 C35 C36 114.2(11) . .
C34 C35 C36 126.2(12) . .
C37 C36 C35 119.9(14) . .
C37 C36 H36 120.1 . .
C35 C36 H36 120.1 . .
C38 C37 C36 121.9(12) . .
C38 C37 H37 119.0 . .
C36 C37 H37 119.0 . .
C37 C38 N23 122.7(11) . .
C37 C38 H38 118.6 . .
N23 C38 H38 118.6 . .
C35 C39 N23 128.3(11) . .
C35 C39 H39 115.8 . .
N23 C39 H39 115.8 . .
C21 N21 C25 119.5(10) . .
C21 N21 Pd1 118.4(7) . .
C25 N21 Pd1 122.2(8) . .
C28 N22 C32 115.7(8) . .
C39 N23 C38 112.9(10) . .
C39 N23 Pd1 122.4(8) . 2_556
C38 N23 Pd1 124.5(7) . 2_556
N50 Pt50 N51 91.7(3) . .
N50 Pt50 Cl50 86.9(3) . .
N51 Pt50 Cl50 177.7(2) . .
N50 Pt50 Cl51 178.7(2) . .
N51 Pt50 Cl51 89.1(3) . .
Cl50 Pt50 Cl51 92.36(10) . .
Pt50 N50 H50A 109.5 . .
Pt50 N50 H50B 109.5 . .
H50A N50 H50B 109.5 . .
Pt50 N50 H50C 109.5 . .
H50A N50 H50C 109.5 . .
H50B N50 H50C 109.5 . .
Pt50 N51 H51A 109.5 . .
Pt50 N51 H51B 109.5 . .
H51A N51 H51B 109.5 . .
Pt50 N51 H51C 109.5 . .
H51A N51 H51C 109.5 . .
H51B N51 H51C 109.5 . .

loop_
_geom_bond_atom_site_label_1
_geom_bond_atom_site_label_2
_geom_bond_distance
_geom_bond_site_symmetry_2
Pd1 N21 2.018(9) .
Pd1 N3 2.020(8) 2_556
Pd1 N23 2.034(10) 2_556
Pd1 N1 2.035(8) .
C1 N1 1.313(14) .
C1 C2 1.426(18) .
C1 H1 0.9500 .
C2 C3 1.333(17) .
C2 H2 0.9500 .
C3 C4 1.383(14) .
C3 H3 0.9500 .
C4 C5 1.377(14) .
C4 C6 1.464(14) .
C5 N1 1.323(12) .
C5 H5 0.9500 .
C6 C7 1.165(13) .
C7 C8 1.437(14) .
C8 N2 1.368(12) .
C8 C9 1.384(14) .
C9 C10 1.442(14) .
C9 H9 0.9500 .
C10 C11 1.365(14) .
C10 H10 0.9500 .
C11 C12 1.414(13) .
C11 H11 0.9500 .
C12 N2 1.326(12) .
C12 C13 1.451(15) .
C13 C14 1.174(15) .
C14 C15 1.435(14) .
C15 C19 1.400(13) .
C15 C16 1.401(15) .
C16 C17 1.346(18) .
C16 H16 0.9500 .
C17 C18 1.351(17) .
C17 H17 0.9500 .
C18 N3 1.360(13) .
C18 H18 0.9500 .
C19 N3 1.365(13) .
C19 H19 0.9500 .
N3 Pd1 2.020(8) 2_556
C21 N21 1.315(15) .
C21 C22 1.38(2) .
C21 H21 0.9500 .
C22 C23 1.380(17) .
C22 H22 0.9500 .
C23 C24 1.333(17) .
C23 H23 0.9500 .
C24 C25 1.407(16) .
C24 C26 1.425(15) .
C25 N21 1.346(12) .
C25 H25 0.9500 .
C26 C27 1.194(14) .
C27 C28 1.483(14) .
C28 N22 1.301(13) .
C28 C29 1.426(14) .
C29 C30 1.326(17) .
C29 H29 0.9500 .
C30 C31 1.358(17) .
C30 H30 0.9500 .
C31 C32 1.400(14) .
C31 H31 0.9500 .
C32 N22 1.347(12) .
C32 C33 1.441(15) .
C33 C34 1.188(16) .
C34 C35 1.411(16) .
C35 C39 1.318(18) .
C35 C36 1.421(17) .
C36 C37 1.324(18) .
C36 H36 0.9500 .
C37 C38 1.302(18) .
C37 H37 0.9500 .
C38 N23 1.385(13) .
C38 H38 0.9500 .
C39 N23 1.357(15) .
C39 H39 0.9500 .
N23 Pd1 2.034(10) 2_556
Pt50 N50 2.039(9) .
Pt50 N51 2.086(9) .
Pt50 Cl50 2.311(3) .
Pt50 Cl51 2.311(3) .
N50 H50A 0.9100 .
N50 H50B 0.9100 .
N50 H50C 0.9100 .
N51 H51A 0.9100 .
N51 H51B 0.9100 .
N51 H51C 0.9100 .

loop_
_geom_hbond_atom_site_label_D
_geom_hbond_atom_site_label_H
_geom_hbond_atom_site_label_A
_geom_hbond_distance_DH
_geom_hbond_distance_HA
_geom_hbond_distance_DA
_geom_hbond_angle_DHA
_geom_hbond_site_symmetry_A
N50 H50B N2 0.91 1.99 2.866(11) 161.2 .
N50 H50C Cl51 0.91 2.79 3.256(8) 113.3 2_556
N51 H51A Cl50 0.91 2.40 3.287(10) 166.4 2_556
N51 H51B N22 0.91 2.46 3.122(11) 129.8 2_556

loop_
_geom_torsion_atom_site_label_1
_geom_torsion_atom_site_label_2
_geom_torsion_atom_site_label_3
_geom_torsion_atom_site_label_4
_geom_torsion
_geom_torsion_site_symmetry_1
_geom_torsion_site_symmetry_4
N1 C1 C2 C3 8(3) . .
C1 C2 C3 C4 -6(2) . .
C2 C3 C4 C5 4(2) . .
C2 C3 C4 C6 -176.7(14) . .
C3 C4 C5 N1 -2.5(17) . .
C6 C4 C5 N1 178.4(10) . .
C5 C4 C6 C7 -153(11) . .
C3 C4 C6 C7 28(12) . .
C4 C6 C7 C8 -89(23) . .
C6 C7 C8 N2 -110(18) . .
C6 C7 C8 C9 71(18) . .
N2 C8 C9 C10 2.3(14) . .
C7 C8 C9 C10 -178.4(9) . .
C8 C9 C10 C11 -2.2(15) . .
C9 C10 C11 C12 1.4(15) . .
C10 C11 C12 N2 -0.7(15) . .
C10 C11 C12 C13 178.9(9) . .
N2 C12 C13 C14 -19(100) . .
C11 C12 C13 C14 161(100) . .
C12 C13 C14 C15 122(100) . .
C13 C14 C15 C19 -112(52) . .
C13 C14 C15 C16 70(52) . .
C19 C15 C16 C17 3.6(19) . .
C14 C15 C16 C17 -178.1(13) . .
C15 C16 C17 C18 -5(2) . .
C16 C17 C18 N3 4(2) . .
C16 C15 C19 N3 -1.8(15) . .
C14 C15 C19 N3 179.9(9) . .
C2 C1 N1 C5 -6(2) . .
C2 C1 N1 Pd1 178.7(12) . .
C4 C5 N1 C1 3.5(17) . .
C4 C5 N1 Pd1 178.7(8) . .
N21 Pd1 N1 C1 90.5(11) . .
N3 Pd1 N1 C1 -127(27) 2_556 .
N23 Pd1 N1 C1 -89.2(11) 2_556 .
N21 Pd1 N1 C5 -84.6(9) . .
N3 Pd1 N1 C5 58(28) 2_556 .
N23 Pd1 N1 C5 95.6(9) 2_556 .
C11 C12 N2 C8 0.9(14) . .
C13 C12 N2 C8 -178.7(8) . .
C9 C8 N2 C12 -1.7(13) . .
C7 C8 N2 C12 179.0(8) . .
C17 C18 N3 C19 -1.7(19) . .
C17 C18 N3 Pd1 176.4(11) . 2_556
C15 C19 N3 C18 0.8(15) . .
C15 C19 N3 Pd1 -177.4(7) . 2_556
N21 C21 C22 C23 2.5(19) . .
C21 C22 C23 C24 -3(2) . .
C22 C23 C24 C25 3.5(17) . .
C22 C23 C24 C26 180.0(11) . .
C23 C24 C25 N21 -2.9(15) . .
C26 C24 C25 N21 -179.5(9) . .
C23 C24 C26 C27 14(10) . .
C25 C24 C26 C27 -170(9) . .
C24 C26 C27 C28 6(21) . .
C26 C27 C28 N22 176(13) . .
C26 C27 C28 C29 -7(14) . .
N22 C28 C29 C30 -1.6(19) . .
C27 C28 C29 C30 -179.3(12) . .
C28 C29 C30 C31 2(2) . .
C29 C30 C31 C32 -2(2) . .
C30 C31 C32 N22 2.6(18) . .
C30 C31 C32 C33 -179.4(12) . .
N22 C32 C33 C34 52(18) . .
C31 C32 C33 C34 -126(17) . .
C32 C33 C34 C35 -74(23) . .
C33 C34 C35 C39 13(12) . .
C33 C34 C35 C36 -169(11) . .
C39 C35 C36 C37 -3(2) . .
C34 C35 C36 C37 179.4(13) . .
C35 C36 C37 C38 2(2) . .
C36 C37 C38 N23 1(2) . .
C34 C35 C39 N23 179.2(10) . .
C36 C35 C39 N23 1.0(18) . .
C22 C21 N21 C25 -2.0(17) . .
C22 C21 N21 Pd1 178.5(10) . .
C24 C25 N21 C21 2.2(15) . .
C24 C25 N21 Pd1 -178.4(7) . .
N3 Pd1 N21 C21 81.1(8) 2_556 .
N23 Pd1 N21 C21 31(69) 2_556 .
N1 Pd1 N21 C21 -99.3(8) . .
N3 Pd1 N21 C25 -98.3(8) 2_556 .
N23 Pd1 N21 C25 -148(68) 2_556 .
N1 Pd1 N21 C25 81.2(8) . .
C29 C28 N22 C32 1.8(15) . .
C27 C28 N22 C32 179.5(9) . .
C31 C32 N22 C28 -2.3(15) . .
C33 C32 N22 C28 179.8(10) . .
C35 C39 N23 C38 1.5(16) . .
C35 C39 N23 Pd1 175.9(9) . 2_556
C37 C38 N23 C39 -2.6(17) . .
C37 C38 N23 Pd1 -177.0(10) . 2_556

loop_
_platon_squeeze_void_nr
_platon_squeeze_void_average_x
_platon_squeeze_void_average_y
_platon_squeeze_void_average_z
_platon_squeeze_void_volume
_platon_squeeze_void_count_electrons
_platon_squeeze_void_content
1 0.500 0.238 0.923 908 374 ' '
